data_2216376
loop_
_publ_author_name
'A. Thiruvalluvar'
'M. Subramanyam'
'R. J. Butcher'
'S. Wagle'
'A. V. Adhikari'

_publ_section_title 3-[(<i>E</i>)-4-(2-Nitrophenyl)vinyl]-1-(trifluoromethyl)-1,2,4-triazolo[4,3-<i>a</i>]quinoxaline
_journal_coeditor_code CS2062
_journal_issue 12
_journal_name_full 'Acta Crystallographica Section E'
_journal_page_first o4867
_journal_page_last o4868
_journal_paper_doi 10.1107/S1600536807060783
_journal_volume 63
_journal_year 2007
_chemical_formula_iupac 'C18 H10 F3 N5 O2'
_chemical_formula_moiety 'C18 H10 F3 N5 O2'
_chemical_formula_structural 'C18 H10 F3 N5 O2'
_chemical_formula_sum 'C18 H10 F3 N5 O2'
_chemical_formula_weight 385.31
_chemical_melting_point 472.0(10)
_chemical_name_common 1,2,4-triazole
_chemical_name_systematic
;
3-[(E)-4-(2-Nitrophenyl)vinyl]-1-(trifluoromethyl)-
1,2,4-triazolo[4,3-a]quinoxaline
;
_space_group_IT_number 14
_symmetry_cell_setting monoclinic
_symmetry_space_group_name_Hall '-P 2yn'
_symmetry_space_group_name_H-M 'P 1 21/n 1'
_atom_sites_solution_hydrogens geom
_atom_sites_solution_primary direct
_atom_sites_solution_secondary difmap
_cell_angle_alpha 90
_cell_angle_beta 92.633(2)
_cell_angle_gamma 90
_cell_formula_units_Z 4
_cell_length_a 8.0065(2)
_cell_length_b 16.9010(4)
_cell_length_c 12.0204(3)
_cell_measurement_reflns_used 6025
_cell_measurement_temperature 200(2)
_cell_measurement_theta_max 32.4951
_cell_measurement_theta_min 4.7889
_cell_volume 1624.86(7)
_computing_cell_refinement 'CrysAlis CCD (Oxford Diffraction, 2007)'
_computing_data_collection 'CrysAlis CCD (Oxford Diffraction, 2007)'
_computing_data_reduction 'CrysAlis RED (Oxford Diffraction, 2007)'
_computing_molecular_graphics 'ORTEP-3 (Farrugia, 1997)'
_computing_publication_material 'PLATON (Spek, 2003)'
_computing_structure_refinement 'SHELXL97 (Sheldrick, 1997)'
_computing_structure_solution 'SHELXS97 (Sheldrick, 1990)'
_diffrn_ambient_temperature 200(2)
_diffrn_detector_area_resol_mean 10.5081
_diffrn_measured_fraction_theta_full 0.985
_diffrn_measured_fraction_theta_max 0.904
_diffrn_measurement_device_type 'Oxford Diffraction Gemini'
_diffrn_measurement_method '\f and \w'
_diffrn_radiation_monochromator graphite
_diffrn_radiation_source 'fine-focus sealed tube'
_diffrn_radiation_type MoK\a
_diffrn_radiation_wavelength 0.71073
_diffrn_reflns_av_R_equivalents 0.0230
_diffrn_reflns_av_sigmaI/netI 0.0469
_diffrn_reflns_limit_h_max 11
_diffrn_reflns_limit_h_min -11
_diffrn_reflns_limit_k_max 25
_diffrn_reflns_limit_k_min -25
_diffrn_reflns_limit_l_max 17
_diffrn_reflns_limit_l_min -17
_diffrn_reflns_number 15678
_diffrn_reflns_theta_full 25.00
_diffrn_reflns_theta_max 32.56
_diffrn_reflns_theta_min 4.80
_diffrn_standards_decay_% 0
_diffrn_standards_interval_count 0
_diffrn_standards_interval_time 0
_diffrn_standards_number 0
_exptl_absorpt_coefficient_mu 0.131
_exptl_absorpt_correction_T_max 1.00000
_exptl_absorpt_correction_T_min 0.89911
_exptl_absorpt_correction_type multi-scan
_exptl_absorpt_process_details '(CrysAlis RED; Oxford Diffraction, 2007)'
_exptl_crystal_colour 'pale yellow'
_exptl_crystal_density_diffrn 1.575
_exptl_crystal_density_method 'not measured'
_exptl_crystal_description prism
_exptl_crystal_F_000 784
_exptl_crystal_size_max 0.37
_exptl_crystal_size_mid 0.35
_exptl_crystal_size_min 0.22
_refine_diff_density_max 0.353
_refine_diff_density_min -0.280
_refine_ls_extinction_method none
_refine_ls_goodness_of_fit_ref 0.979
_refine_ls_hydrogen_treatment constr
_refine_ls_matrix_type full
_refine_ls_number_parameters 253
_refine_ls_number_reflns 5345
_refine_ls_number_restraints 0
_refine_ls_restrained_S_all 0.979
_refine_ls_R_factor_all 0.0768
_refine_ls_R_factor_gt 0.0429
_refine_ls_shift/su_max 0.0009
_refine_ls_shift/su_mean 0.000
_refine_ls_structure_factor_coef Fsqd
_refine_ls_weighting_details 'calc w = 1/[\s^2^(Fo^2^)+(0.0729P)^2^] where P=(Fo^2^+2Fc^2^)/3'
_refine_ls_weighting_scheme calc
_refine_ls_wR_factor_gt 0.1145
_refine_ls_wR_factor_ref 0.1249
_reflns_number_gt 3157
_reflns_number_total 5345
_reflns_threshold_expression I>2\s(I)
_cod_data_source_file cs2062.cif
_cod_data_source_block I
_cod_original_sg_symbol_H-M 'P 21/n'
_cod_database_code 2216376
_cod_database_fobs_code 2216376

loop_
_symmetry_equiv_pos_site_id
_symmetry_equiv_pos_as_xyz
1 x,y,z
2 1/2-x,1/2+y,1/2-z
3 -x,-y,-z
4 1/2+x,1/2-y,1/2+z

loop_
_atom_site_aniso_label
_atom_site_aniso_U_11
_atom_site_aniso_U_22
_atom_site_aniso_U_33
_atom_site_aniso_U_12
_atom_site_aniso_U_13
_atom_site_aniso_U_23
F1 0.0648(5) 0.0496(5) 0.0472(5) -0.0069(4) 0.0121(4) -0.0219(4)
F2 0.0486(5) 0.0391(4) 0.0534(5) -0.0125(4) -0.0049(4) -0.0113(4)
F3 0.0897(7) 0.0208(4) 0.0781(7) 0.0094(4) -0.0264(5) -0.0086(4)
O1 0.0420(5) 0.0355(5) 0.0478(5) 0.0043(4) -0.0047(4) 0.0018(4)
O2 0.0655(7) 0.0227(5) 0.0879(9) -0.0070(5) 0.0008(6) 0.0064(5)
N1 0.0484(6) 0.0241(5) 0.0409(6) -0.0006(5) -0.0084(5) 0.0002(5)
N2 0.0488(6) 0.0237(5) 0.0341(6) -0.0012(5) -0.0103(5) 0.0006(4)
N4 0.0307(5) 0.0203(4) 0.0247(5) -0.0019(4) -0.0022(4) -0.0026(4)
N4A 0.0371(5) 0.0229(5) 0.0274(5) -0.0029(4) -0.0027(4) -0.0029(4)
N5 0.0404(6) 0.0237(5) 0.0463(6) 0.0003(5) 0.0047(5) -0.0019(5)
C1 0.0384(6) 0.0245(6) 0.0271(6) -0.0013(5) -0.0054(5) -0.0024(5)
C2 0.0333(6) 0.0246(6) 0.0286(6) 0.0011(5) -0.0041(5) -0.0025(5)
C3 0.0325(6) 0.0231(5) 0.0245(5) -0.0032(4) -0.0025(4) -0.0025(4)
C3A 0.0336(6) 0.0229(5) 0.0254(5) -0.0038(5) -0.0008(4) -0.0032(5)
C4A 0.0302(6) 0.0232(5) 0.0262(5) -0.0029(4) -0.0012(4) -0.0018(5)
C5 0.0371(6) 0.0191(5) 0.0350(6) -0.0008(5) -0.0021(5) -0.0028(5)
C5A 0.0407(7) 0.0224(5) 0.0352(6) -0.0005(5) -0.0039(5) 0.0015(5)
C6 0.0456(7) 0.0337(7) 0.0348(7) -0.0012(6) -0.0089(5) 0.0066(6)
C7 0.0450(7) 0.0357(7) 0.0303(6) -0.0068(6) -0.0088(5) -0.0007(6)
C8 0.0406(6) 0.0258(6) 0.0274(6) -0.0054(5) -0.0026(5) -0.0033(5)
C8A 0.0282(5) 0.0225(5) 0.0254(5) -0.0011(4) -0.0008(4) 0.0007(4)
C11 0.0308(5) 0.0238(5) 0.0298(6) -0.0033(5) -0.0031(4) -0.0040(5)
C12 0.0294(5) 0.0249(5) 0.0348(6) -0.0022(5) 0.0000(5) -0.0037(5)
C13 0.0411(7) 0.0326(7) 0.0461(8) -0.0078(6) 0.0007(6) -0.0147(6)
C14 0.0470(8) 0.0505(9) 0.0356(7) -0.0107(7) -0.0093(6) -0.0149(7)
C15 0.0406(7) 0.0480(8) 0.0350(7) -0.0018(6) -0.0114(5) -0.0014(6)
C16 0.0386(7) 0.0266(6) 0.0364(6) -0.0002(5) -0.0094(5) -0.0015(5)
C51 0.0478(8) 0.0216(6) 0.0465(8) -0.0012(5) -0.0051(6) -0.0048(6)

loop_
_atom_site_type_symbol
_atom_site_label
_atom_site_fract_x
_atom_site_fract_y
_atom_site_fract_z
_atom_site_U_iso_or_equiv
_atom_site_thermal_displace_type
_atom_site_occupancy
F F1 0.33806(11) 0.79608(5) 0.83090(7) 0.0536(3) Uani 1.000
F F2 0.56207(10) 0.81556(5) 0.74471(7) 0.0473(3) Uani 1.000
F F3 0.33485(13) 0.87452(5) 0.69060(8) 0.0638(4) Uani 1.000
O O1 0.30844(12) 0.28804(5) 0.43450(8) 0.0420(3) Uani 1.000
O O2 0.12053(14) 0.20138(6) 0.38762(11) 0.0588(4) Uani 1.000
N N1 0.26886(14) 0.75604(6) 0.55632(9) 0.0381(3) Uani 1.000
N N2 0.23975(14) 0.68574(6) 0.50247(9) 0.0359(3) Uani 1.000
N N4 0.37684(11) 0.66121(6) 0.66443(7) 0.0253(3) Uani 1.000
N N4A 0.37242(12) 0.49810(6) 0.62414(8) 0.0293(3) Uani 1.000
N N5 0.17977(14) 0.26776(6) 0.38229(9) 0.0367(3) Uani 1.000
C C1 0.22162(15) 0.51486(7) 0.44843(10) 0.0302(3) Uani 1.000
C C2 0.17674(14) 0.43913(7) 0.43653(9) 0.0290(3) Uani 1.000
C C3 0.30453(14) 0.63014(7) 0.56780(9) 0.0268(3) Uani 1.000
C C3A 0.30274(14) 0.54560(7) 0.55073(9) 0.0274(3) Uani 1.000
C C4A 0.45134(14) 0.52974(7) 0.71888(9) 0.0266(3) Uani 1.000
C C5 0.34938(15) 0.74113(7) 0.65139(10) 0.0305(3) Uani 1.000
C C5A 0.53147(15) 0.47701(7) 0.79337(10) 0.0329(3) Uani 1.000
C C6 0.61637(17) 0.50386(8) 0.88796(11) 0.0384(4) Uani 1.000
C C7 0.62241(16) 0.58451(8) 0.91106(10) 0.0373(4) Uani 1.000
C C8 0.54455(15) 0.63835(7) 0.84044(10) 0.0314(3) Uani 1.000
C C8A 0.45896(14) 0.61160(7) 0.74388(9) 0.0254(3) Uani 1.000
C C11 0.09609(14) 0.40639(7) 0.33468(9) 0.0283(3) Uani 1.000
C C12 0.09491(15) 0.32572(7) 0.30827(10) 0.0298(3) Uani 1.000
C C13 0.01979(17) 0.29588(8) 0.21091(12) 0.0400(4) Uani 1.000
C C14 -0.05853(17) 0.34677(9) 0.13569(11) 0.0447(5) Uani 1.000
C C15 -0.06427(16) 0.42677(9) 0.16040(11) 0.0416(4) Uani 1.000
C C16 0.01072(16) 0.45550(8) 0.25819(10) 0.0342(4) Uani 1.000
C C51 0.39666(17) 0.80652(7) 0.72976(12) 0.0389(4) Uani 1.000
H H1 0.19990 0.55012 0.38794 0.0362 Uiso 1.000
H H2 0.19835 0.40442 0.49767 0.0348 Uiso 1.000
H H5 0.52718 0.42184 0.77840 0.0395 Uiso 1.000
H H6 0.67091 0.46736 0.93754 0.0460 Uiso 1.000
H H7 0.68122 0.60262 0.97662 0.0448 Uiso 1.000
H H8 0.54894 0.69326 0.85719 0.0377 Uiso 1.000
H H13 0.02229 0.24068 0.19614 0.0479 Uiso 1.000
H H14 -0.10796 0.32725 0.06776 0.0536 Uiso 1.000
H H15 -0.12013 0.46215 0.10981 0.0499 Uiso 1.000
H H16 0.00385 0.51049 0.27373 0.0410 Uiso 1.000

loop_
_atom_type_symbol
_atom_type_description
_atom_type_scat_dispersion_real
_atom_type_scat_dispersion_imag
_atom_type_scat_source
O O 0.0106 0.0060 'International Tables Vol C Tables 4.2.6.8 and 6.1.1.4'
N N 0.0061 0.0033 'International Tables Vol C Tables 4.2.6.8 and 6.1.1.4'
F F 0.0171 0.0103 'International Tables Vol C Tables 4.2.6.8 and 6.1.1.4'
H H 0.0000 0.0000 'International Tables Vol C Tables 4.2.6.8 and 6.1.1.4'
C C 0.0033 0.0016 'International Tables Vol C Tables 4.2.6.8 and 6.1.1.4'

loop_
_geom_angle_atom_site_label_1
_geom_angle_atom_site_label_2
_geom_angle_atom_site_label_3
_geom_angle
_geom_angle_publ_flag
N2 N1 C5 108.18(10) no
N1 N2 C3 106.50(10) no
C3 N4 C5 102.67(9) no
C3 N4 C8A 120.60(10) no
C5 N4 C8A 136.68(10) no
C3A N4A C4A 119.04(10) no
O1 N5 O2 123.20(11) no
O1 N5 C12 118.46(10) no
O2 N5 C12 118.34(11) no
C2 C1 C3A 122.59(11) no
C1 C2 C11 123.87(11) no
N2 C3 N4 111.70(10) no
N2 C3 C3A 128.39(10) no
N4 C3 C3A 119.88(10) no
N4A C3A C1 120.84(11) no
N4A C3A C3 120.92(10) no
C1 C3A C3 118.24(10) no
N4A C4A C5A 117.35(10) no
N4A C4A C8A 124.43(10) no
C5A C4A C8A 118.21(10) no
N1 C5 N4 110.96(10) no
N1 C5 C51 120.62(11) no
N4 C5 C51 128.42(11) no
C4A C5A C6 120.94(11) no
C5A C6 C7 119.98(12) no
C6 C7 C8 120.98(12) no
C7 C8 C8A 119.38(11) no
N4 C8A C4A 115.01(10) no
N4 C8A C8 124.49(11) no
C4A C8A C8 120.50(10) no
C2 C11 C12 123.72(10) no
C2 C11 C16 120.65(11) no
C12 C11 C16 115.61(11) no
N5 C12 C11 120.94(10) no
N5 C12 C13 116.07(11) no
C11 C12 C13 122.96(11) no
C12 C13 C14 119.59(12) no
C13 C14 C15 119.15(13) no
C14 C15 C16 120.49(13) no
C11 C16 C15 122.14(12) no
F1 C51 F2 106.27(11) no
F1 C51 F3 107.23(11) no
F1 C51 C5 112.84(10) no
F2 C51 F3 107.41(10) no
F2 C51 C5 113.02(11) no
F3 C51 C5 109.75(11) no
C2 C1 H1 119.00 no
C3A C1 H1 119.00 no
C1 C2 H2 118.00 no
C11 C2 H2 118.00 no
C4A C5A H5 120.00 no
C6 C5A H5 120.00 no
C5A C6 H6 120.00 no
C7 C6 H6 120.00 no
C6 C7 H7 120.00 no
C8 C7 H7 120.00 no
C7 C8 H8 120.00 no
C8A C8 H8 120.00 no
C12 C13 H13 120.00 no
C14 C13 H13 120.00 no
C13 C14 H14 120.00 no
C15 C14 H14 120.00 no
C14 C15 H15 120.00 no
C16 C15 H15 120.00 no
C11 C16 H16 119.00 no
C15 C16 H16 119.00 no

loop_
_geom_bond_atom_site_label_1
_geom_bond_atom_site_label_2
_geom_bond_distance
_geom_bond_publ_flag
F1 C51 1.3348(17) no
F2 C51 1.3370(16) no
F3 C51 1.3289(15) no
O1 N5 1.2301(15) no
O2 N5 1.2209(15) no
N1 N2 1.3679(15) no
N1 C5 1.3105(16) no
N2 C3 1.3158(16) no
N4 C3 1.3778(14) no
N4 C5 1.3763(16) no
N4 C8A 1.4106(14) no
N4A C3A 1.2997(15) no
N4A C4A 1.3842(15) no
N5 C12 1.4688(16) no
C1 C2 1.3353(17) no
C1 C3A 1.4596(16) no
C2 C11 1.4661(16) no
C3 C3A 1.4435(17) no
C4A C5A 1.3981(16) no
C4A C8A 1.4165(17) no
C5 C51 1.4898(18) no
C5A C6 1.3747(18) no
C6 C7 1.3915(19) no
C7 C8 1.3743(18) no
C8 C8A 1.3958(16) no
C11 C12 1.3998(17) no
C11 C16 1.3942(17) no
C12 C13 1.3860(19) no
C13 C14 1.378(2) no
C14 C15 1.386(2) no
C15 C16 1.3832(18) no
C1 H1 0.9500 no
C2 H2 0.9500 no
C5A H5 0.9500 no
C6 H6 0.9500 no
C7 H7 0.9500 no
C8 H8 0.9500 no
C13 H13 0.9500 no
C14 H14 0.9500 no
C15 H15 0.9500 no
C16 H16 0.9500 no

loop_
_geom_contact_atom_site_label_1
_geom_contact_atom_site_label_2
_geom_contact_distance
_geom_contact_site_symmetry_2
_geom_contact_publ_flag
F1 N4 3.0583(13) . no
F1 C8 3.1362(15) . no
F1 C13 3.2779(16) 3_566 no
F1 O1 3.1065(13) 2_556 no
F1 C14 3.3289(17) 3_566 no
F2 O2 3.0727(14) 3_666 no
F2 C8 3.2139(15) . no
F2 N4 3.1312(13) . no
F2 N5 2.9792(14) 3_666 no
F2 O1 2.9977(12) 3_666 no
F3 C16 3.2850(16) 4_565 no
F3 N1 2.6107(14) . no
F1 H8 2.4300 . no
F1 H2 2.7800 2_556 no
F2 H8 2.4700 . no
F3 H7 2.8300 4_464 no
F3 H16 2.5500 4_565 no
O1 C2 2.7633(15) . no
O1 N4 2.9622(13) 3_666 no
O1 F1 3.1065(13) 2_546 no
O1 F2 2.9977(12) 3_666 no
O1 C8A 3.3630(15) 3_666 no
O1 C3 3.3946(15) 3_666 no
O1 C5 3.0124(15) 3_666 no
O2 F2 3.0727(14) 3_666 no
O2 C5A 3.2875(16) 4_454 no
O1 H2 2.3000 . no
O1 H14 2.5900 4_555 no
O2 H13 2.4900 . no
O2 H5 2.5600 4_454 no
N1 F3 2.6107(14) . no
N1 N4 2.2140(14) . no
N1 C7 3.3909(17) 4_464 no
N2 N4 2.2295(14) . no
N4 O1 2.9622(13) 3_666 no
N4 N1 2.2140(14) . no
N4 F1 3.0583(13) . no
N4 F2 3.1312(13) . no
N4 N4A 2.7989(14) . no
N4A N4 2.7989(14) . no
N4A C1 3.4109(15) 3_666 no
N5 F2 2.9792(14) 3_666 no
N1 H7 2.6600 4_464 no
N2 H1 2.6900 . no
N4A H2 2.5600 . no
N5 H2 2.6900 . no
C1 C5A 3.5921(17) 3_666 no
C1 N4A 3.4109(15) 3_666 no
C1 C4A 3.4573(16) 3_666 no
C2 O1 2.7633(15) . no
C3 C11 3.5198(16) 3_566 no
C3 O1 3.3946(15) 3_666 no
C3A C16 3.4791(17) 3_566 no
C4A C1 3.4573(16) 3_666 no
C4A C15 3.5586(17) 3_566 no
C5 O1 3.0124(15) 3_666 no
C5 C13 3.5096(18) 3_566 no
C5A O2 3.2875(16) 4_555 no
C5A C1 3.5921(17) 3_666 no
C6 C16 3.5992(19) 3_666 no
C6 C6 3.3475(19) 3_667 no
C6 C7 3.4852(18) 3_667 no
C7 C6 3.4852(18) 3_667 no
C7 N1 3.3909(17) 4_565 no
C8 F1 3.1362(15) . no
C8 C51 3.3325(17) . no
C8 C12 3.5173(17) 3_666 no
C8 F2 3.2139(15) . no
C8A C15 3.4734(17) 3_566 no
C8A O1 3.3630(15) 3_666 no
C11 C3 3.5198(16) 3_566 no
C12 C8 3.5173(17) 3_666 no
C13 C5 3.5096(18) 3_566 no
C13 F1 3.2779(16) 3_566 no
C14 F1 3.3289(17) 3_566 no
C15 C8A 3.4734(17) 3_566 no
C15 C4A 3.5586(17) 3_566 no
C16 C3A 3.4791(17) 3_566 no
C16 C6 3.5992(19) 3_666 no
C16 F3 3.2850(16) 4_464 no
C51 C8 3.3325(17) . no
C1 H16 2.6700 . no
C5 H8 2.9900 . no
C16 H1 2.6600 . no
C51 H8 2.7100 . no
H1 N2 2.6900 . no
H1 C16 2.6600 . no
H1 H16 2.1400 . no
H2 O1 2.3000 . no
H2 N4A 2.5600 . no
H2 N5 2.6900 . no
H2 F1 2.7800 2_546 no
H5 O2 2.5600 4_555 no
H7 F3 2.8300 4_565 no
H7 N1 2.6600 4_565 no
H8 F1 2.4300 . no
H8 F2 2.4700 . no
H8 C5 2.9900 . no
H8 C51 2.7100 . no
H13 O2 2.4900 . no
H14 O1 2.5900 4_454 no
H16 C1 2.6700 . no
H16 H1 2.1400 . no
H16 F3 2.5500 4_464 no

loop_
_geom_hbond_atom_site_label_D
_geom_hbond_atom_site_label_H
_geom_hbond_atom_site_label_A
_geom_hbond_site_symmetry_A
_geom_hbond_distance_DH
_geom_hbond_distance_HA
_geom_hbond_distance_DA
_geom_hbond_angle_DHA
_geom_hbond_publ_flag
C2 H2 O1 . 0.95 2.30 2.7633(15) 109 yes
C5A H5 O2 4_555 0.95 2.56 3.2875(16) 134 yes
C8 H8 F1 . 0.95 2.43 3.1362(15) 131 yes
C8 H8 F2 . 0.95 2.47 3.2139(15) 135 yes
C14 H14 O1 4_454 0.95 2.59 3.4551(17) 151 yes
C16 H16 F3 4_464 0.95 2.55 3.2850(16) 135 yes

loop_
_geom_torsion_atom_site_label_1
_geom_torsion_atom_site_label_2
_geom_torsion_atom_site_label_3
_geom_torsion_atom_site_label_4
_geom_torsion
_geom_torsion_publ_flag
C5 N1 N2 C3 0.00(15) no
N2 N1 C5 N4 0.03(14) no
N2 N1 C5 C51 -179.10(11) no
N1 N2 C3 N4 -0.06(14) no
N1 N2 C3 C3A 177.98(11) no
C5 N4 C3 N2 0.08(13) no
C5 N4 C3 C3A -178.15(10) no
C8A N4 C3 N2 -177.62(10) no
C8A N4 C3 C3A 4.16(15) no
C3 N4 C5 N1 -0.07(13) no
C3 N4 C5 C51 178.98(12) no
C8A N4 C5 N1 177.04(12) no
C8A N4 C5 C51 -3.9(2) no
C3 N4 C8A C4A -3.52(15) no
C3 N4 C8A C8 175.77(11) no
C5 N4 C8A C4A 179.76(12) no
C5 N4 C8A C8 -1.0(2) no
C4A N4A C3A C1 178.55(10) no
C4A N4A C3A C3 -1.01(16) no
C3A N4A C4A C5A -177.11(11) no
C3A N4A C4A C8A 1.56(17) no
O1 N5 C12 C11 -33.51(17) no
O1 N5 C12 C13 144.57(12) no
O2 N5 C12 C11 147.64(12) no
O2 N5 C12 C13 -34.28(17) no
C3A C1 C2 C11 -179.60(11) no
C2 C1 C3A N4A 17.38(18) no
C2 C1 C3A C3 -163.05(11) no
C1 C2 C11 C12 159.64(12) no
C1 C2 C11 C16 -21.91(18) no
N2 C3 C3A N4A -179.70(12) no
N2 C3 C3A C1 0.73(18) no
N4 C3 C3A N4A -1.80(17) no
N4 C3 C3A C1 178.63(10) no
N4A C4A C5A C6 178.31(11) no
C8A C4A C5A C6 -0.44(18) no
N4A C4A C8A N4 0.71(16) no
N4A C4A C8A C8 -178.61(11) no
C5A C4A C8A N4 179.36(10) no
C5A C4A C8A C8 0.04(17) no
N1 C5 C51 F1 123.92(13) no
N1 C5 C51 F2 -115.47(13) no
N1 C5 C51 F3 4.40(17) no
N4 C5 C51 F1 -55.05(17) no
N4 C5 C51 F2 65.57(17) no
N4 C5 C51 F3 -174.56(11) no
C4A C5A C6 C7 0.45(19) no
C5A C6 C7 C8 -0.1(2) no
C6 C7 C8 C8A -0.33(19) no
C7 C8 C8A N4 -178.92(11) no
C7 C8 C8A C4A 0.34(17) no
C2 C11 C12 N5 -1.24(18) no
C2 C11 C12 C13 -179.18(12) no
C16 C11 C12 N5 -179.76(11) no
C16 C11 C12 C13 2.30(18) no
C2 C11 C16 C15 178.86(11) no
C12 C11 C16 C15 -2.57(18) no
N5 C12 C13 C14 -178.28(12) no
C11 C12 C13 C14 -0.2(2) no
C12 C13 C14 C15 -1.7(2) no
C13 C14 C15 C16 1.4(2) no
C14 C15 C16 C11 0.8(2) no
